data_7218258
loop_
_publ_author_name
'Gopinath, Pushparathinam'
'Ramkumar, Venkatachalam'
'Muraleedharan, Kannoth Manheri'

_publ_section_title
;
 Peptide turns through just &#x2018;one atom&#x2019;! A sulfamide group
 nucleates folding and stabilizes new supramolecular topologies in short
 peptides
;
_journal_issue 45
_journal_name_full CrystEngComm
_journal_page_first 10371
_journal_paper_doi 10.1039/C4CE01938E
_journal_volume 16
_journal_year 2014
_chemical_formula_moiety 'C22 H42 N4 O8 S'
_chemical_formula_sum 'C22 H42 N4 O8 S'
_chemical_formula_weight 522.67
_chemical_name_systematic
;
 ?
;
_space_group_IT_number 19
_symmetry_cell_setting orthorhombic
_symmetry_space_group_name_Hall 'P 2ac 2ab'
_symmetry_space_group_name_H-M 'P 21 21 21'
_atom_sites_solution_hydrogens geom
_atom_sites_solution_primary direct
_atom_sites_solution_secondary difmap
_audit_creation_method SHELXL-97
_cell_angle_alpha 90.00
_cell_angle_beta 90.00
_cell_angle_gamma 90.00
_cell_formula_units_Z 8
_cell_length_a 15.675(2)
_cell_length_b 18.849(5)
_cell_length_c 19.855(5)
_cell_measurement_temperature 298(2)
_cell_volume 5866(2)
_computing_cell_refinement APEXII,Bruker,2004
_computing_data_collection APEXII,Bruker,2004
_computing_data_reduction SAINT,Bruker,2004
_computing_molecular_graphics 'ORTEP-3 (Farrugia, 1997)'
_computing_publication_material 'SHELXL-97 (Sheldrick, 2008)'
_computing_structure_refinement 'SHELXL-97 (Sheldrick, 2008)'
_computing_structure_solution 'SHELXS-97 (Sheldrick, 2008)'
_diffrn_ambient_temperature 298(2)
_diffrn_measured_fraction_theta_full 0.951
_diffrn_measured_fraction_theta_max 0.951
_diffrn_measurement_device_type 'Bruker APEXII CCD area detector'
_diffrn_measurement_method 'Phi and omega scan'
_diffrn_radiation_monochromator graphite
_diffrn_radiation_source 'fine-focus sealed tube'
_diffrn_radiation_type MoK\a
_diffrn_radiation_wavelength 0.71073
_diffrn_reflns_av_R_equivalents 0.0577
_diffrn_reflns_av_sigmaI/netI 0.0644
_diffrn_reflns_limit_h_max 10
_diffrn_reflns_limit_h_min -12
_diffrn_reflns_limit_k_max 15
_diffrn_reflns_limit_k_min -15
_diffrn_reflns_limit_l_max 14
_diffrn_reflns_limit_l_min -16
_diffrn_reflns_number 7962
_diffrn_reflns_theta_full 17.04
_diffrn_reflns_theta_max 17.04
_diffrn_reflns_theta_min 1.66
_exptl_absorpt_coefficient_mu 0.157
_exptl_absorpt_correction_T_max 0.9922
_exptl_absorpt_correction_T_min 0.9619
_exptl_absorpt_correction_type multi-scan
_exptl_absorpt_process_details 'SADABS (Bruker,2004)'
_exptl_crystal_colour white
_exptl_crystal_density_diffrn 1.183
_exptl_crystal_density_method 'not measured'
_exptl_crystal_description Block
_exptl_crystal_F_000 2256
_exptl_crystal_size_max 0.25
_exptl_crystal_size_mid 0.18
_exptl_crystal_size_min 0.05
_refine_diff_density_max 0.174
_refine_diff_density_min -0.199
_refine_diff_density_rms 0.037
_refine_ls_abs_structure_details 'Flack H D (1983), Acta Cryst. A39, 876-881'
_refine_ls_abs_structure_Flack 0.00(18)
_refine_ls_extinction_method none
_refine_ls_goodness_of_fit_ref 1.032
_refine_ls_hydrogen_treatment mixed
_refine_ls_matrix_type full
_refine_ls_number_parameters 651
_refine_ls_number_reflns 3199
_refine_ls_number_restraints 12
_refine_ls_restrained_S_all 1.030
_refine_ls_R_factor_all 0.0708
_refine_ls_R_factor_gt 0.0473
_refine_ls_shift/su_max 0.001
_refine_ls_shift/su_mean 0.000
_refine_ls_structure_factor_coef Fsqd
_refine_ls_weighting_details 'calc w=1/[\s^2^(Fo^2^)+(0.0642P)^2^+4.1588P] where P=(Fo^2^+2Fc^2^)/3'
_refine_ls_weighting_scheme calc
_refine_ls_wR_factor_gt 0.1106
_refine_ls_wR_factor_ref 0.1297
_reflns_number_gt 2461
_reflns_number_total 3199
_reflns_threshold_expression >2sigma(I)
_cod_data_source_file c4ce01938e2.cif
_cod_data_source_block new
_cod_depositor_comments 'Adding full bibliography for 7218258--7218261.cif.'
_cod_original_cell_volume 5867(2)
_cod_original_sg_symbol_H-M P212121
_cod_database_code 7218258

loop_
_symmetry_equiv_pos_as_xyz
'x, y, z'
'-x+1/2, -y, z+1/2'
'x+1/2, -y+1/2, -z'
'-x, y+1/2, -z+1/2'

loop_
_atom_site_label
_atom_site_type_symbol
_atom_site_fract_x
_atom_site_fract_y
_atom_site_fract_z
_atom_site_U_iso_or_equiv
_atom_site_adp_type
_atom_site_occupancy
_atom_site_symmetry_multiplicity
_atom_site_calc_flag
_atom_site_refinement_flags
S1B S 0.6778(2) 0.61042(13) 0.82589(16) 0.0464(9) Uani 1 1 d .
S1A S 0.3237(2) 0.58789(14) 0.33483(17) 0.0531(9) Uani 1 1 d .
O5B O 0.7570(5) 0.6402(3) 0.8044(4) 0.059(2) Uani 1 1 d .
N2B N 0.6715(6) 0.5314(4) 0.7926(4) 0.037(2) Uani 1 1 d .
H2B H 0.7127 0.5020 0.7990 0.044 Uiso 1 1 calc R
N3A N 0.3192(6) 0.5845(4) 0.2529(4) 0.053(2) Uani 1 1 d .
H3A H 0.3603 0.6004 0.2285 0.064 Uiso 1 1 calc R
O4A O 0.4037(5) 0.6213(4) 0.3509(4) 0.066(2) Uani 1 1 d .
O6A O 0.3355(6) 0.4565(4) 0.1954(4) 0.066(3) Uani 1 1 d .
N4A N 0.1947(6) 0.4379(5) 0.1911(4) 0.041(2) Uani 1 1 d .
H4A H 0.1451 0.4548 0.2004 0.049 Uiso 1 1 calc R
N1A N 0.4746(6) 0.4540(4) 0.3000(7) 0.048(3) Uani 1 1 d .
H1A H 0.4248 0.4461 0.2835 0.058 Uiso 1 1 calc R
C10B C 0.5571(8) 0.4266(6) 0.6576(7) 0.085(4) Uani 1 1 d .
H10A H 0.5051 0.4138 0.6801 0.128 Uiso 1 1 calc R
H10B H 0.5759 0.3876 0.6302 0.128 Uiso 1 1 calc R
H10C H 0.5472 0.4673 0.6296 0.128 Uiso 1 1 calc R
N2A N 0.3280(6) 0.5065(4) 0.3639(4) 0.045(2) Uani 1 1 d .
H2A H 0.2872 0.4772 0.3557 0.054 Uiso 1 1 calc R
C17A C 0.2001(7) 0.3660(6) 0.1628(8) 0.049(3) Uani 1 1 d .
H17A H 0.2598 0.3507 0.1657 0.059 Uiso 1 1 calc R
C22A C 0.1677(8) 0.2981(5) -0.0096(7) 0.074(4) Uani 1 1 d .
H22A H 0.1249 0.3322 -0.0214 0.110 Uiso 1 1 calc R
H22B H 0.1470 0.2512 -0.0188 0.110 Uiso 1 1 calc R
H22C H 0.2184 0.3067 -0.0355 0.110 Uiso 1 1 calc R
O8A O 0.1875(5) 0.3043(5) 0.0616(5) 0.059(2) Uani 1 1 d .
O7A O 0.1525(7) 0.4184(5) 0.0589(5) 0.102(4) Uani 1 1 d .
O7B O 0.8391(7) 0.4222(5) 1.0976(5) 0.105(4) Uani 1 1 d .
C1A C 0.5468(9) 0.6343(8) 0.1986(8) 0.130(6) Uani 1 1 d .
H1A1 H 0.5903 0.6326 0.1646 0.195 Uiso 1 1 calc R
H1A2 H 0.5681 0.6592 0.2373 0.195 Uiso 1 1 calc R
H1A3 H 0.4976 0.6585 0.1813 0.195 Uiso 1 1 calc R
O8B O 0.8018(5) 0.3107(5) 1.0852(4) 0.064(2) Uani 1 1 d .
N3B N 0.6832(6) 0.6013(4) 0.9073(4) 0.048(2) Uani 1 1 d .
H3B H 0.6417 0.6155 0.9323 0.058 Uiso 1 1 calc R
O5A O 0.2438(5) 0.6171(3) 0.3582(4) 0.060(2) Uani 1 1 d .
O4B O 0.5983(5) 0.6441(3) 0.8116(4) 0.053(2) Uani 1 1 d .
O6B O 0.6649(5) 0.4707(3) 0.9601(4) 0.061(2) Uani 1 1 d .
C11A C 0.3597(9) 0.3536(7) 0.4032(7) 0.107(5) Uani 1 1 d .
H11A H 0.3179 0.3640 0.3693 0.160 Uiso 1 1 calc R
H11B H 0.3393 0.3159 0.4315 0.160 Uiso 1 1 calc R
H11C H 0.4120 0.3392 0.3820 0.160 Uiso 1 1 calc R
C15B C 0.7205(9) 0.6138(7) 1.0543(6) 0.093(5) Uani 1 1 d .
H15A H 0.7427 0.6372 1.0935 0.139 Uiso 1 1 calc R
H15B H 0.7034 0.5664 1.0659 0.139 Uiso 1 1 calc R
H15C H 0.6721 0.6396 1.0377 0.139 Uiso 1 1 calc R
C19B C 0.8289(10) 0.3275(6) 0.8742(7) 0.103(5) Uani 1 1 d .
H19A H 0.8538 0.3683 0.8529 0.155 Uiso 1 1 calc R
H19B H 0.7679 0.3299 0.8704 0.155 Uiso 1 1 calc R
H19C H 0.8491 0.2852 0.8525 0.155 Uiso 1 1 calc R
C4A C 0.5302(8) 0.4008(8) 0.1958(7) 0.078(4) Uani 1 1 d .
H4X H 0.4799 0.4207 0.1733 0.093 Uiso 1 1 calc R
O3A O 0.5508(6) 0.4796(4) 0.3928(4) 0.066(3) Uani 1 1 d .
C14B C 0.8166(9) 0.6844(6) 0.9795(7) 0.104(5) Uani 1 1 d .
H14A H 0.7707 0.7074 0.9561 0.155 Uiso 1 1 calc R
H14B H 0.8654 0.6814 0.9504 0.155 Uiso 1 1 calc R
H14C H 0.8311 0.7112 1.0189 0.155 Uiso 1 1 calc R
C3A C 0.5490(8) 0.4463(7) 0.2567(7) 0.055(4) Uani 1 1 d .
H3X H 0.5931 0.4220 0.2830 0.066 Uiso 1 1 calc R
C13A C 0.2120(7) 0.5994(6) 0.1621(7) 0.066(4) Uani 1 1 d .
H13A H 0.1632 0.5747 0.1421 0.080 Uiso 1 1 calc R
02A O 0.6591(7) 0.5342(4) 0.2387(5) 0.093(3) Uani 1 1 d .
01A O 0.5235(6) 0.5626(5) 0.2179(5) 0.084(3) Uani 1 1 d .
C8B C 0.5998(8) 0.5092(5) 0.7529(6) 0.037(3) Uani 1 1 d .
H8B H 0.5874 0.5481 0.7215 0.045 Uiso 1 1 calc R
C11B C 0.6455(8) 0.3798(6) 0.7529(6) 0.082(4) Uani 1 1 d .
H11D H 0.5960 0.3666 0.7785 0.123 Uiso 1 1 calc R
H11E H 0.6912 0.3917 0.7831 0.123 Uiso 1 1 calc R
H11F H 0.6625 0.3409 0.7248 0.123 Uiso 1 1 calc R
C12B C 0.7575(7) 0.5695(5) 0.9378(6) 0.040(3) Uani 1 1 d .
H12B H 0.8033 0.5700 0.9042 0.047 Uiso 1 1 calc R
C13B C 0.7895(7) 0.6110(5) 0.9998(6) 0.059(4) Uani 1 1 d .
H13B H 0.8392 0.5861 1.0183 0.071 Uiso 1 1 calc R
C8A C 0.4010(8) 0.4840(6) 0.4035(6) 0.043(3) Uani 1 1 d .
H8A H 0.4127 0.5222 0.4356 0.052 Uiso 1 1 calc R
C12A C 0.2435(6) 0.5537(6) 0.2224(6) 0.037(3) Uani 1 1 d .
H12A H 0.1982 0.5532 0.2565 0.045 Uiso 1 1 calc R
C15A C 0.2796(9) 0.6059(6) 0.1081(6) 0.087(4) Uani 1 1 d .
H15X H 0.2574 0.6329 0.0710 0.130 Uiso 1 1 calc R
H15Y H 0.2955 0.5595 0.0928 0.130 Uiso 1 1 calc R
H15Z H 0.3288 0.6295 0.1263 0.130 Uiso 1 1 calc R
C10A C 0.4371(8) 0.4031(7) 0.5025(7) 0.110(5) Uani 1 1 d .
H10Z H 0.4911 0.3888 0.4842 0.165 Uiso 1 1 calc R
H10X H 0.4145 0.3657 0.5299 0.165 Uiso 1 1 calc R
H10Y H 0.4446 0.4450 0.5294 0.165 Uiso 1 1 calc R
C9A C 0.3755(8) 0.4189(9) 0.4453(7) 0.082(5) Uani 1 1 d .
H9A H 0.3208 0.4306 0.4665 0.098 Uiso 1 1 calc R
C14A C 0.1805(8) 0.6713(5) 0.1855(6) 0.085(4) Uani 1 1 d .
H14Z H 0.2272 0.6976 0.2044 0.128 Uiso 1 1 calc R
H14X H 0.1370 0.6651 0.2189 0.128 Uiso 1 1 calc R
H14Y H 0.1575 0.6969 0.1478 0.128 Uiso 1 1 calc R
C21A C 0.1760(8) 0.3682(8) 0.0892(7) 0.045(3) Uani 1 1 d .
C16A C 0.2621(10) 0.4777(7) 0.2028(5) 0.042(3) Uani 1 1 d .
C18A C 0.1463(10) 0.3118(6) 0.2004(7) 0.069(4) Uani 1 1 d .
H18A H 0.1599 0.2649 0.1819 0.083 Uiso 1 1 calc R
N4B N 0.8060(6) 0.4516(5) 0.9653(4) 0.057(3) Uani 1 1 d .
H4B H 0.8560 0.4687 0.9579 0.068 Uiso 1 1 calc R
C16B C 0.7378(9) 0.4923(6) 0.9542(5) 0.038(3) Uani 1 1 d U
O3B O 0.4480(6) 0.5027(4) 0.7659(4) 0.062(3) Uani 1 1 d .
C17B C 0.7981(7) 0.3795(6) 0.9893(7) 0.049(3) Uani 1 1 d .
H17B H 0.7385 0.3652 0.9828 0.058 Uiso 1 1 calc R
C7B C 0.5191(9) 0.4966(5) 0.7930(9) 0.038(3) Uani 1 1 d .
C18B C 0.8543(9) 0.3262(7) 0.9492(7) 0.069(4) Uani 1 1 d .
H18B H 0.8417 0.2786 0.9664 0.083 Uiso 1 1 calc R
C22B C 0.8152(9) 0.2963(5) 1.1568(7) 0.084(4) Uani 1 1 d .
H22D H 0.8721 0.3100 1.1692 0.126 Uiso 1 1 calc R
H22E H 0.8075 0.2466 1.1653 0.126 Uiso 1 1 calc R
H22F H 0.7748 0.3230 1.1829 0.126 Uiso 1 1 calc R
C20B C 0.9459(10) 0.3388(7) 0.9590(8) 0.109(5) Uani 1 1 d .
H20A H 0.9772 0.2971 0.9464 0.163 Uiso 1 1 calc R
H20B H 0.9567 0.3495 1.0055 0.163 Uiso 1 1 calc R
H20C H 0.9637 0.3780 0.9315 0.163 Uiso 1 1 calc R
C6A C 0.6046(9) 0.4033(7) 0.1457(7) 0.113(5) Uani 1 1 d .
H6A1 H 0.6535 0.3805 0.1651 0.170 Uiso 1 1 calc R
H6A2 H 0.6182 0.4518 0.1356 0.170 Uiso 1 1 calc R
H6A3 H 0.5886 0.3792 0.1050 0.170 Uiso 1 1 calc R
C5A C 0.5092(10) 0.3269(7) 0.2166(9) 0.135(7) Uani 1 1 d .
H5A1 H 0.5573 0.3064 0.2394 0.203 Uiso 1 1 calc R
H5A2 H 0.4960 0.2991 0.1774 0.203 Uiso 1 1 calc R
H5A3 H 0.4609 0.3275 0.2463 0.203 Uiso 1 1 calc R
C9B C 0.6244(7) 0.4438(6) 0.7091(6) 0.050(3) Uani 1 1 d .
H9B H 0.6764 0.4563 0.6844 0.060 Uiso 1 1 calc R
C20A C 0.0532(9) 0.3233(6) 0.1914(8) 0.121(7) Uani 1 1 d .
H20Z H 0.0437 0.3686 0.1708 0.182 Uiso 1 1 calc R
H20X H 0.0255 0.3219 0.2345 0.182 Uiso 1 1 calc R
H20Y H 0.0302 0.2866 0.1631 0.182 Uiso 1 1 calc R
O2B O 0.4767(5) 0.5827(5) 0.9402(5) 0.077(3) Uani 1 1 d .
C2B C 0.4702(7) 0.4202(7) 0.9610(6) 0.056(3) Uani 1 1 d .
H2X H 0.5177 0.4411 0.9862 0.067 Uiso 1 1 calc R
N1B N 0.5258(6) 0.4748(4) 0.8571(7) 0.046(3) Uani 1 1 d .
H1B H 0.5754 0.4650 0.8733 0.055 Uiso 1 1 calc R
C4B C 0.4509(8) 0.4672(7) 0.8998(7) 0.046(3) Uani 1 1 d .
H4Y H 0.4068 0.4433 0.8732 0.056 Uiso 1 1 calc R
C5B C 0.4168(12) 0.5388(8) 0.9194(6) 0.060(4) Uani 1 1 d .
C6B C 0.4506(9) 0.6533(7) 0.9580(8) 0.111(6) Uani 1 1 d .
H6B1 H 0.4363 0.6792 0.9179 0.167 Uiso 1 1 calc R
H6B2 H 0.4964 0.6769 0.9810 0.167 Uiso 1 1 calc R
H6B3 H 0.4017 0.6510 0.9870 0.167 Uiso 1 1 calc R
C3B C 0.4962(8) 0.3463(6) 0.9374(8) 0.105(5) Uani 1 1 d .
H3B1 H 0.4479 0.3231 0.9174 0.158 Uiso 1 1 calc R
H3B2 H 0.5159 0.3191 0.9752 0.158 Uiso 1 1 calc R
H3B3 H 0.5411 0.3502 0.9047 0.158 Uiso 1 1 calc R
C21B C 0.8167(7) 0.3746(8) 1.0634(8) 0.051(3) Uani 1 1 d .
C7A C 0.4813(10) 0.4730(6) 0.3643(9) 0.044(3) Uani 1 1 d U
C2A C 0.5832(11) 0.5179(9) 0.2384(6) 0.060(4) Uani 1 1 d .
O1B O 0.3415(7) 0.5556(4) 0.9174(5) 0.085(3) Uani 1 1 d .
C1B C 0.3914(8) 0.4174(7) 1.0070(7) 0.094(5) Uani 1 1 d .
H1B1 H 0.3801 0.4639 1.0246 0.141 Uiso 1 1 calc R
H1B2 H 0.4018 0.3851 1.0435 0.141 Uiso 1 1 calc R
H1B3 H 0.3430 0.4014 0.9815 0.141 Uiso 1 1 calc R
C19A C 0.1775(12) 0.3128(6) 0.2744(8) 0.147(7) Uani 1 1 d .
H19Z H 0.1627 0.3573 0.2947 0.221 Uiso 1 1 calc R
H19Y H 0.2383 0.3067 0.2755 0.221 Uiso 1 1 calc R
H19X H 0.1507 0.2749 0.2989 0.221 Uiso 1 1 calc R

loop_
_atom_site_aniso_label
_atom_site_aniso_U_11
_atom_site_aniso_U_22
_atom_site_aniso_U_33
_atom_site_aniso_U_23
_atom_site_aniso_U_13
_atom_site_aniso_U_12
S1B 0.043(3) 0.0415(19) 0.055(3) 0.0039(17) -0.005(2) -0.002(2)
S1A 0.043(3) 0.060(2) 0.056(3) -0.0098(19) -0.009(2) -0.004(2)
O5B 0.047(6) 0.062(5) 0.067(6) 0.012(4) 0.013(5) -0.026(4)
N2B 0.033(6) 0.042(6) 0.036(6) 0.002(4) -0.011(6) 0.008(5)
N3A 0.046(7) 0.072(6) 0.041(8) 0.010(5) -0.016(6) -0.035(6)
O4A 0.062(7) 0.076(5) 0.058(6) -0.016(4) -0.021(5) -0.022(5)
O6A 0.013(6) 0.082(6) 0.103(7) -0.027(5) 0.000(5) 0.012(4)
N4A 0.019(7) 0.055(7) 0.049(7) -0.020(5) -0.001(5) 0.005(6)
N1A 0.024(8) 0.073(6) 0.048(9) -0.011(6) 0.001(7) 0.002(5)
C10B 0.073(11) 0.094(9) 0.088(12) -0.034(8) 0.009(10) -0.015(7)
N2A 0.016(6) 0.073(7) 0.047(6) -0.005(5) -0.015(6) -0.004(5)
C17A 0.026(8) 0.039(9) 0.084(13) -0.013(9) 0.000(8) 0.000(6)
C22A 0.097(11) 0.072(8) 0.052(11) 0.000(7) -0.011(9) 0.016(8)
O8A 0.069(6) 0.059(6) 0.049(7) 0.000(5) -0.003(5) 0.012(5)
O7A 0.155(10) 0.057(6) 0.093(9) 0.010(6) -0.011(7) 0.036(6)
O7B 0.186(11) 0.059(6) 0.068(8) -0.009(5) -0.025(7) -0.037(7)
C1A 0.114(15) 0.104(12) 0.172(19) 0.063(11) 0.012(12) -0.013(9)
O8B 0.084(7) 0.057(6) 0.050(8) -0.006(5) 0.005(5) -0.017(5)
N3B 0.044(7) 0.057(6) 0.044(7) 0.001(5) 0.006(6) 0.009(6)
O5A 0.041(6) 0.073(5) 0.065(6) -0.006(4) 0.007(5) 0.020(4)
O4B 0.055(6) 0.048(4) 0.055(6) -0.001(4) -0.019(4) 0.016(4)
O6B 0.020(5) 0.064(5) 0.100(7) 0.027(4) -0.006(4) -0.017(4)
C11A 0.136(15) 0.090(11) 0.094(13) 0.003(10) 0.008(10) -0.022(9)
C15B 0.091(12) 0.139(12) 0.048(10) -0.017(8) 0.014(9) 0.012(8)
C19B 0.150(14) 0.104(10) 0.056(12) -0.011(8) -0.008(11) 0.030(10)
C4A 0.060(11) 0.116(12) 0.058(11) -0.061(10) 0.004(9) -0.001(8)
O3A 0.027(6) 0.094(6) 0.078(8) -0.021(5) -0.007(5) -0.005(5)
C14B 0.112(13) 0.079(10) 0.121(13) -0.007(8) -0.046(11) -0.039(9)
C3A 0.026(10) 0.075(11) 0.063(12) 0.004(9) -0.007(9) 0.011(7)
C13A 0.076(11) 0.051(9) 0.072(11) -0.003(8) -0.036(9) 0.001(7)
02A 0.027(6) 0.122(7) 0.129(9) 0.008(6) 0.006(7) -0.012(6)
01A 0.042(6) 0.089(7) 0.120(9) 0.018(6) -0.004(6) 0.003(6)
C8B 0.010(8) 0.055(8) 0.047(9) 0.005(7) 0.000(8) 0.002(6)
C11B 0.108(12) 0.056(8) 0.082(11) -0.003(8) -0.001(8) 0.020(7)
C12B 0.020(8) 0.042(7) 0.057(9) 0.015(7) -0.013(7) 0.012(6)
C13B 0.067(11) 0.051(9) 0.059(10) -0.006(7) -0.048(9) -0.007(6)
C8A 0.026(10) 0.079(9) 0.024(8) -0.004(7) -0.019(8) -0.014(7)
C12A 0.025(8) 0.045(9) 0.042(9) -0.012(7) -0.001(7) -0.006(7)
C15A 0.113(13) 0.117(11) 0.030(9) 0.007(8) 0.014(9) -0.017(8)
C10A 0.061(12) 0.155(13) 0.115(14) 0.061(11) 0.004(11) 0.019(9)
C9A 0.020(9) 0.147(14) 0.079(12) 0.044(12) 0.008(8) 0.030(9)
C14A 0.125(12) 0.057(9) 0.073(10) -0.007(7) -0.021(10) 0.004(9)
C21A 0.049(8) 0.045(11) 0.042(12) -0.008(9) 0.009(8) 0.015(8)
C16A 0.023(11) 0.061(11) 0.041(8) -0.006(7) -0.008(8) -0.015(10)
C18A 0.116(14) 0.054(9) 0.038(11) -0.017(7) -0.002(9) 0.006(8)
N4B 0.033(7) 0.050(7) 0.087(8) 0.018(6) -0.012(5) -0.005(6)
C16B 0.037(4) 0.039(4) 0.037(4) 0.001(2) 0.001(2) 0.001(2)
O3B 0.024(6) 0.077(6) 0.084(8) 0.017(5) -0.012(6) -0.002(4)
C17B 0.048(10) 0.043(9) 0.055(11) 0.017(8) -0.008(8) -0.003(7)
C7B 0.030(12) 0.032(7) 0.051(12) 0.007(7) -0.005(10) 0.001(6)
C18B 0.062(12) 0.085(10) 0.061(13) 0.006(9) 0.009(9) 0.007(8)
C22B 0.116(12) 0.078(9) 0.057(12) 0.006(8) -0.003(10) -0.018(8)
C20B 0.064(13) 0.122(12) 0.140(16) -0.012(10) 0.034(11) 0.011(9)
C6A 0.083(12) 0.179(15) 0.077(12) -0.041(11) 0.017(11) 0.016(10)
C5A 0.129(15) 0.093(12) 0.18(2) -0.069(12) 0.037(13) -0.020(10)
C9B 0.035(8) 0.057(8) 0.060(9) -0.018(9) 0.014(8) 0.001(6)
C20A 0.071(13) 0.073(9) 0.22(2) -0.041(10) 0.087(13) -0.017(8)
O2B 0.046(7) 0.066(7) 0.120(9) -0.022(6) 0.011(6) -0.005(5)
C2B 0.026(9) 0.083(10) 0.059(10) 0.021(8) 0.013(7) -0.013(7)
N1B 0.019(8) 0.045(6) 0.074(10) 0.005(6) 0.006(8) 0.006(5)
C4B 0.014(9) 0.063(10) 0.062(11) 0.008(9) 0.015(8) -0.012(7)
C5B 0.060(14) 0.069(12) 0.050(10) -0.003(8) 0.008(9) 0.016(13)
C6B 0.086(12) 0.066(10) 0.182(18) -0.045(10) 0.027(11) 0.009(8)
C3B 0.110(13) 0.054(9) 0.151(17) 0.029(9) 0.016(11) 0.001(8)
C21B 0.044(8) 0.037(10) 0.070(15) 0.005(10) -0.013(8) -0.009(7)
C7A 0.026(11) 0.072(8) 0.034(11) 0.001(7) 0.003(10) -0.006(7)
C2A 0.043(13) 0.104(14) 0.034(9) -0.004(8) 0.005(9) 0.018(13)
O1B 0.036(7) 0.097(6) 0.122(9) -0.005(5) 0.016(6) 0.017(6)
C1B 0.051(11) 0.136(12) 0.095(12) 0.039(10) 0.023(10) -0.017(8)
C19A 0.28(2) 0.075(10) 0.083(14) -0.009(9) -0.007(16) -0.025(13)

loop_
_atom_type_symbol
_atom_type_description
_atom_type_scat_dispersion_real
_atom_type_scat_dispersion_imag
_atom_type_scat_source
C C 0.0033 0.0016 'International Tables Vol C Tables 4.2.6.8 and 6.1.1.4'
H H 0.0000 0.0000 'International Tables Vol C Tables 4.2.6.8 and 6.1.1.4'
N N 0.0061 0.0033 'International Tables Vol C Tables 4.2.6.8 and 6.1.1.4'
O O 0.0106 0.0060 'International Tables Vol C Tables 4.2.6.8 and 6.1.1.4'
S S 0.1246 0.1234 'International Tables Vol C Tables 4.2.6.8 and 6.1.1.4'

loop_
_geom_angle_atom_site_label_1
_geom_angle_atom_site_label_2
_geom_angle_atom_site_label_3
_geom_angle
O4B S1B O5B 121.7(4)
O4B S1B N3B 106.9(5)
O5B S1B N3B 107.0(5)
O4B S1B N2B 105.8(4)
O5B S1B N2B 106.9(4)
N3B S1B N2B 108.0(4)
O4A S1A O5A 121.2(4)
O4A S1A N3A 106.1(5)
O5A S1A N3A 107.3(5)
O4A S1A N2A 107.1(5)
O5A S1A N2A 106.2(4)
N3A S1A N2A 108.4(4)
C8B N2B S1B 122.4(7)
C8B N2B H2B 118.8
S1B N2B H2B 118.8
C12A N3A S1A 117.9(7)
C12A N3A H3A 121.1
S1A N3A H3A 121.1
C16A N4A C17A 123.2(8)
C16A N4A H4A 118.4
C17A N4A H4A 118.4
C7A N1A C3A 122.1(10)
C7A N1A H1A 119.0
C3A N1A H1A 119.0
C9B C10B H10A 109.5
C9B C10B H10B 109.5
H10A C10B H10B 109.5
C9B C10B H10C 109.5
H10A C10B H10C 109.5
H10B C10B H10C 109.5
C8A N2A S1A 119.7(7)
C8A N2A H2A 120.1
S1A N2A H2A 120.1
N4A C17A C21A 109.2(11)
N4A C17A C18A 113.6(10)
C21A C17A C18A 110.8(10)
N4A C17A H17A 107.7
C21A C17A H17A 107.7
C18A C17A H17A 107.7
O8A C22A H22A 109.5
O8A C22A H22B 109.5
H22A C22A H22B 109.5
O8A C22A H22C 109.5
H22A C22A H22C 109.5
H22B C22A H22C 109.5
C21A O8A C22A 116.4(9)
01A C1A H1A1 109.5
01A C1A H1A2 109.5
H1A1 C1A H1A2 109.5
01A C1A H1A3 109.5
H1A1 C1A H1A3 109.5
H1A2 C1A H1A3 109.5
C21B O8B C22B 117.9(9)
C12B N3B S1B 120.2(7)
C12B N3B H3B 119.9
S1B N3B H3B 119.9
C9A C11A H11A 109.5
C9A C11A H11B 109.5
H11A C11A H11B 109.5
C9A C11A H11C 109.5
H11A C11A H11C 109.5
H11B C11A H11C 109.5
C13B C15B H15A 109.5
C13B C15B H15B 109.5
H15A C15B H15B 109.5
C13B C15B H15C 109.5
H15A C15B H15C 109.5
H15B C15B H15C 109.5
C18B C19B H19A 109.5
C18B C19B H19B 109.5
H19A C19B H19B 109.5
C18B C19B H19C 109.5
H19A C19B H19C 109.5
H19B C19B H19C 109.5
C5A C4A C3A 110.5(12)
C5A C4A C6A 112.1(11)
C3A C4A C6A 110.8(11)
C5A C4A H4X 107.7
C3A C4A H4X 107.7
C6A C4A H4X 107.7
C13B C14B H14A 109.5
C13B C14B H14B 109.5
H14A C14B H14B 109.5
C13B C14B H14C 109.5
H14A C14B H14C 109.5
H14B C14B H14C 109.5
N1A C3A C2A 109.9(11)
N1A C3A C4A 112.0(10)
C2A C3A C4A 112.7(12)
N1A C3A H3X 107.4
C2A C3A H3X 107.4
C4A C3A H3X 107.4
C15A C13A C14A 111.9(10)
C15A C13A C12A 111.6(9)
C14A C13A C12A 111.3(10)
C15A C13A H13A 107.2
C14A C13A H13A 107.2
C12A C13A H13A 107.2
C2A 01A C1A 119.6(11)
N2B C8B C7B 114.3(10)
N2B C8B C9B 110.1(8)
C7B C8B C9B 112.1(9)
N2B C8B H8B 106.6
C7B C8B H8B 106.6
C9B C8B H8B 106.6
C9B C11B H11D 109.5
C9B C11B H11E 109.5
H11D C11B H11E 109.5
C9B C11B H11F 109.5
H11D C11B H11F 109.5
H11E C11B H11F 109.5
N3B C12B C16B 108.8(9)
N3B C12B C13B 112.8(8)
C16B C12B C13B 112.3(9)
N3B C12B H12B 107.6
C16B C12B H12B 107.6
C13B C12B H12B 107.6
C14B C13B C15B 111.0(10)
C14B C13B C12B 110.1(9)
C15B C13B C12B 110.7(9)
C14B C13B H13B 108.3
C15B C13B H13B 108.3
C12B C13B H13B 108.3
N2A C8A C7A 114.9(11)
N2A C8A C9A 108.7(9)
C7A C8A C9A 113.0(9)
N2A C8A H8A 106.5
C7A C8A H8A 106.5
C9A C8A H8A 106.5
N3A C12A C16A 109.2(9)
N3A C12A C13A 111.0(8)
C16A C12A C13A 112.8(9)
N3A C12A H12A 107.9
C16A C12A H12A 107.9
C13A C12A H12A 107.9
C13A C15A H15X 109.5
C13A C15A H15Y 109.5
H15X C15A H15Y 109.5
C13A C15A H15Z 109.5
H15X C15A H15Z 109.5
H15Y C15A H15Z 109.5
C9A C10A H10Z 109.5
C9A C10A H10X 109.5
H10Z C10A H10X 109.5
C9A C10A H10Y 109.5
H10Z C10A H10Y 109.5
H10X C10A H10Y 109.5
C11A C9A C10A 111.0(12)
C11A C9A C8A 113.3(11)
C10A C9A C8A 113.2(12)
C11A C9A H9A 106.2
C10A C9A H9A 106.2
C8A C9A H9A 106.2
C13A C14A H14Z 109.5
C13A C14A H14X 109.5
H14Z C14A H14X 109.5
C13A C14A H14Y 109.5
H14Z C14A H14Y 109.5
H14X C14A H14Y 109.5
O7A C21A O8A 123.7(12)
O7A C21A C17A 126.5(12)
O8A C21A C17A 109.8(12)
O6A C16A N4A 123.1(11)
O6A C16A C12A 121.2(11)
N4A C16A C12A 115.5(11)
C20A C18A C17A 112.8(10)
C20A C18A C19A 115.0(14)
C17A C18A C19A 106.4(12)
C20A C18A H18A 107.4
C17A C18A H18A 107.4
C19A C18A H18A 107.4
C16B N4B C17B 121.7(9)
C16B N4B H4B 119.1
C17B N4B H4B 119.1
O6B C16B N4B 122.9(10)
O6B C16B C12B 122.1(11)
N4B C16B C12B 115.0(11)
N4B C17B C21B 111.3(11)
N4B C17B C18B 112.9(10)
C21B C17B C18B 110.6(10)
N4B C17B H17B 107.2
C21B C17B H17B 107.2
C18B C17B H17B 107.2
O3B C7B N1B 120.7(12)
O3B C7B C8B 120.4(14)
N1B C7B C8B 118.8(13)
C20B C18B C19B 112.2(12)
C20B C18B C17B 112.5(11)
C19B C18B C17B 109.7(11)
C20B C18B H18B 107.4
C19B C18B H18B 107.4
C17B C18B H18B 107.4
O8B C22B H22D 109.5
O8B C22B H22E 109.5
H22D C22B H22E 109.5
O8B C22B H22F 109.5
H22D C22B H22F 109.5
H22E C22B H22F 109.5
C18B C20B H20A 109.5
C18B C20B H20B 109.5
H20A C20B H20B 109.5
C18B C20B H20C 109.5
H20A C20B H20C 109.5
H20B C20B H20C 109.5
C4A C6A H6A1 109.5
C4A C6A H6A2 109.5
H6A1 C6A H6A2 109.5
C4A C6A H6A3 109.5
H6A1 C6A H6A3 109.5
H6A2 C6A H6A3 109.5
C4A C5A H5A1 109.5
C4A C5A H5A2 109.5
H5A1 C5A H5A2 109.5
C4A C5A H5A3 109.5
H5A1 C5A H5A3 109.5
H5A2 C5A H5A3 109.5
C10B C9B C11B 111.7(9)
C10B C9B C8B 112.1(9)
C11B C9B C8B 111.2(9)
C10B C9B H9B 107.2
C11B C9B H9B 107.2
C8B C9B H9B 107.2
C18A C20A H20Z 109.5
C18A C20A H20X 109.5
H20Z C20A H20X 109.5
C18A C20A H20Y 109.5
H20Z C20A H20Y 109.5
H20X C20A H20Y 109.5
C5B O2B C6B 117.1(10)
C3B C2B C4B 109.7(10)
C3B C2B C1B 111.4(10)
C4B C2B C1B 109.4(10)
C3B C2B H2X 108.8
C4B C2B H2X 108.8
C1B C2B H2X 108.8
C7B N1B C4B 121.3(10)
C7B N1B H1B 119.3
C4B N1B H1B 119.3
N1B C4B C5B 110.5(10)
N1B C4B C2B 111.1(10)
C5B C4B C2B 112.6(11)
N1B C4B H4Y 107.5
C5B C4B H4Y 107.5
C2B C4B H4Y 107.5
O1B C5B O2B 122.4(12)
O1B C5B C4B 124.6(15)
O2B C5B C4B 113.0(13)
O2B C6B H6B1 109.5
O2B C6B H6B2 109.5
H6B1 C6B H6B2 109.5
O2B C6B H6B3 109.5
H6B1 C6B H6B3 109.5
H6B2 C6B H6B3 109.5
C2B C3B H3B1 109.5
C2B C3B H3B2 109.5
H3B1 C3B H3B2 109.5
C2B C3B H3B3 109.5
H3B1 C3B H3B3 109.5
H3B2 C3B H3B3 109.5
O7B C21B O8B 124.5(13)
O7B C21B C17B 125.2(13)
O8B C21B C17B 110.3(12)
O3A C7A N1A 122.5(13)
O3A C7A C8A 119.3(14)
N1A C7A C8A 118.1(13)
02A C2A 01A 121.9(14)
02A C2A C3A 124.8(14)
01A C2A C3A 113.3(14)
C2B C1B H1B1 109.5
C2B C1B H1B2 109.5
H1B1 C1B H1B2 109.5
C2B C1B H1B3 109.5
H1B1 C1B H1B3 109.5
H1B2 C1B H1B3 109.5
C18A C19A H19Z 109.5
C18A C19A H19Y 109.5
H19Z C19A H19Y 109.5
C18A C19A H19X 109.5
H19Z C19A H19X 109.5
H19Y C19A H19X 109.5

loop_
_geom_bond_atom_site_label_1
_geom_bond_atom_site_label_2
_geom_bond_distance
S1B O4B 1.426(7)
S1B O5B 1.428(7)
S1B N3B 1.628(9)
S1B N2B 1.633(8)
S1A O4A 1.439(7)
S1A O5A 1.445(7)
S1A N3A 1.629(9)
S1A N2A 1.641(8)
N2B C8B 1.436(11)
N2B H2B 0.8600
N3A C12A 1.453(11)
N3A H3A 0.8600
O6A C16A 1.227(12)
N4A C16A 1.315(12)
N4A C17A 1.469(12)
N4A H4A 0.8600
N1A C7A 1.329(14)
N1A C3A 1.456(13)
N1A H1A 0.8600
C10B C9B 1.505(15)
C10B H10A 0.9600
C10B H10B 0.9600
C10B H10C 0.9600
N2A C8A 1.452(12)
N2A H2A 0.8600
C17A C21A 1.510(15)
C17A C18A 1.521(15)
C17A H17A 0.9800
C22A O8A 1.452(13)
C22A H22A 0.9600
C22A H22B 0.9600
C22A H22C 0.9600
O8A C21A 1.335(12)
O7A C21A 1.180(12)
O7B C21B 1.178(12)
C1A 01A 1.450(13)
C1A H1A1 0.9600
C1A H1A2 0.9600
C1A H1A3 0.9600
O8B C21B 1.302(12)
O8B C22B 1.462(12)
N3B C12B 1.442(11)
N3B H3B 0.8600
O6B C16B 1.218(12)
C11A C9A 1.509(16)
C11A H11A 0.9600
C11A H11B 0.9600
C11A H11C 0.9600
C15B C13B 1.530(15)
C15B H15A 0.9600
C15B H15B 0.9600
C15B H15C 0.9600
C19B C18B 1.542(16)
C19B H19A 0.9600
C19B H19B 0.9600
C19B H19C 0.9600
C4A C5A 1.490(16)
C4A C3A 1.511(15)
C4A C6A 1.533(16)
C4A H4X 0.9800
O3A C7A 1.235(13)
C14B C13B 1.503(13)
C14B H14A 0.9600
C14B H14B 0.9600
C14B H14C 0.9600
C3A C2A 1.499(16)
C3A H3X 0.9800
C13A C15A 1.513(15)
C13A C14A 1.515(13)
C13A C12A 1.555(14)
C13A H13A 0.9800
02A C2A 1.229(14)
01A C2A 1.324(13)
C8B C7B 1.514(15)
C8B C9B 1.557(13)
C8B H8B 0.9800
C11B C9B 1.525(13)
C11B H11D 0.9600
C11B H11E 0.9600
C11B H11F 0.9600
C12B C16B 1.523(13)
C12B C13B 1.542(14)
C12B H12B 0.9800
C13B H13B 0.9800
C8A C7A 1.494(15)
C8A C9A 1.535(15)
C8A H8A 0.9800
C12A C16A 1.514(13)
C12A H12A 0.9800
C15A H15X 0.9600
C15A H15Y 0.9600
C15A H15Z 0.9600
C10A C9A 1.519(17)
C10A H10Z 0.9600
C10A H10X 0.9600
C10A H10Y 0.9600
C9A H9A 0.9800
C14A H14Z 0.9600
C14A H14X 0.9600
C14A H14Y 0.9600
C18A C20A 1.487(16)
C18A C19A 1.548(17)
C18A H18A 0.9800
N4B C16B 1.336(12)
N4B C17B 1.445(11)
N4B H4B 0.8600
O3B C7B 1.242(12)
C17B C21B 1.504(15)
C17B C18B 1.555(14)
C17B H17B 0.9800
C7B N1B 1.342(13)
C18B C20B 1.469(15)
C18B H18B 0.9800
C22B H22D 0.9600
C22B H22E 0.9600
C22B H22F 0.9600
C20B H20A 0.9600
C20B H20B 0.9600
C20B H20C 0.9600
C6A H6A1 0.9600
C6A H6A2 0.9600
C6A H6A3 0.9600
C5A H5A1 0.9600
C5A H5A2 0.9600
C5A H5A3 0.9600
C9B H9B 0.9800
C20A H20Z 0.9600
C20A H20X 0.9600
C20A H20Y 0.9600
O2B C5B 1.319(15)
O2B C6B 1.436(12)
C2B C3B 1.525(14)
C2B C4B 1.533(14)
C2B C1B 1.537(15)
C2B H2X 0.9800
N1B C4B 1.455(12)
N1B H1B 0.8600
C4B C5B 1.503(15)
C4B H4Y 0.9800
C5B O1B 1.223(14)
C6B H6B1 0.9600
C6B H6B2 0.9600
C6B H6B3 0.9600
C3B H3B1 0.9600
C3B H3B2 0.9600
C3B H3B3 0.9600
C1B H1B1 0.9600
C1B H1B2 0.9600
C1B H1B3 0.9600
C19A H19Z 0.9600
C19A H19Y 0.9600
C19A H19X 0.9600

loop_
_geom_torsion_atom_site_label_1
_geom_torsion_atom_site_label_2
_geom_torsion_atom_site_label_3
_geom_torsion_atom_site_label_4
_geom_torsion
O4B S1B N2B C8B 4.8(8)
O5B S1B N2B C8B -126.1(8)
N3B S1B N2B C8B 119.0(8)
O4A S1A N3A C12A -179.2(7)
O5A S1A N3A C12A -48.4(8)
N2A S1A N3A C12A 66.0(8)
O4A S1A N2A C8A 5.5(9)
O5A S1A N2A C8A -125.3(8)
N3A S1A N2A C8A 119.6(8)
C16A N4A C17A C21A -102.8(10)
C16A N4A C17A C18A 132.9(11)
O4B S1B N3B C12B -179.1(7)
O5B S1B N3B C12B -47.3(8)
N2B S1B N3B C12B 67.4(8)
C7A N1A C3A C2A -74.2(13)
C7A N1A C3A C4A 159.9(10)
C5A C4A C3A N1A -64.2(14)
C6A C4A C3A N1A 170.9(11)
C5A C4A C3A C2A 171.3(12)
C6A C4A C3A C2A 46.5(15)
S1B N2B C8B C7B -71.8(10)
S1B N2B C8B C9B 161.0(7)
S1B N3B C12B C16B -99.9(8)
S1B N3B C12B C13B 134.9(8)
N3B C12B C13B C14B -62.6(12)
C16B C12B C13B C14B 174.1(10)
N3B C12B C13B C15B 60.5(11)
C16B C12B C13B C15B -62.8(12)
S1A N2A C8A C7A -73.1(10)
S1A N2A C8A C9A 159.0(8)
S1A N3A C12A C16A -99.1(9)
S1A N3A C12A C13A 135.9(8)
C15A C13A C12A N3A 59.5(12)
C14A C13A C12A N3A -66.3(12)
C15A C13A C12A C16A -63.4(12)
C14A C13A C12A C16A 170.8(10)
N2A C8A C9A C11A 68.6(12)
C7A C8A C9A C11A -60.3(14)
N2A C8A C9A C10A -163.9(10)
C7A C8A C9A C10A 67.2(15)
C22A O8A C21A O7A -1.0(17)
C22A O8A C21A C17A -179.4(9)
N4A C17A C21A O7A -3.4(16)
C18A C17A C21A O7A 122.5(14)
N4A C17A C21A O8A 174.9(8)
C18A C17A C21A O8A -59.2(12)
C17A N4A C16A O6A -5.1(16)
C17A N4A C16A C12A 171.6(10)
N3A C12A C16A O6A -20.3(14)
C13A C12A C16A O6A 103.6(12)
N3A C12A C16A N4A 163.0(9)
C13A C12A C16A N4A -73.1(11)
N4A C17A C18A C20A 69.1(14)
C21A C17A C18A C20A -54.2(14)
N4A C17A C18A C19A -57.8(14)
C21A C17A C18A C19A 178.8(11)
C17B N4B C16B O6B -4.0(16)
C17B N4B C16B C12B 172.5(10)
N3B C12B C16B O6B -21.0(14)
C13B C12B C16B O6B 104.5(12)
N3B C12B C16B N4B 162.5(9)
C13B C12B C16B N4B -72.0(11)
C16B N4B C17B C21B -101.6(11)
C16B N4B C17B C18B 133.2(11)
N2B C8B C7B O3B 153.7(9)
C9B C8B C7B O3B -80.1(11)
N2B C8B C7B N1B -30.1(12)
C9B C8B C7B N1B 96.1(11)
N4B C17B C18B C20B 66.4(13)
C21B C17B C18B C20B -59.1(14)
N4B C17B C18B C19B -59.3(14)
C21B C17B C18B C19B 175.2(11)
N2B C8B C9B C10B -169.7(9)
C7B C8B C9B C10B 61.9(13)
N2B C8B C9B C11B 64.5(11)
C7B C8B C9B C11B -63.9(13)
O3B C7B N1B C4B -8.8(14)
C8B C7B N1B C4B 175.0(9)
C7B N1B C4B C5B -72.6(13)
C7B N1B C4B C2B 161.8(9)
C3B C2B C4B N1B -61.0(12)
C1B C2B C4B N1B 176.5(9)
C3B C2B C4B C5B 174.5(12)
C1B C2B C4B C5B 52.0(15)
C6B O2B C5B O1B -2.7(18)
C6B O2B C5B C4B 178.0(11)
N1B C4B C5B O1B 134.0(13)
C2B C4B C5B O1B -101.2(14)
N1B C4B C5B O2B -46.7(14)
C2B C4B C5B O2B 78.1(13)
C22B O8B C21B O7B -1.0(17)
C22B O8B C21B C17B -179.1(10)
N4B C17B C21B O7B -3.7(17)
C18B C17B C21B O7B 122.7(14)
N4B C17B C21B O8B 174.3(8)
C18B C17B C21B O8B -59.3(12)
C3A N1A C7A O3A -6.1(16)
C3A N1A C7A C8A 176.2(10)
N2A C8A C7A O3A 153.7(10)
C9A C8A C7A O3A -80.7(13)
N2A C8A C7A N1A -28.6(14)
C9A C8A C7A N1A 97.0(12)
C1A 01A C2A 02A -3.3(17)
C1A 01A C2A C3A 179.7(11)
N1A C3A C2A 02A 135.7(13)
C4A C3A C2A 02A -98.7(14)
N1A C3A C2A 01A -47.5(13)
C4A C3A C2A 01A 78.1(13)
